data_7045026
loop_
_publ_author_name
'Morgan, Matthew M.'
'Rautiainen, J. Mikko'
'Piers, Warren E.'
'Tuononen, Heikki M.'
'Gendy, Chris'

_publ_section_title
;
 Divergent reactivity of nucleophilic 1-bora-7a-azaindenide anions.
;
_journal_issue 3
_journal_name_full 'Dalton transactions (Cambridge, England : 2003)'
_journal_page_first 734
_journal_page_last 741
_journal_paper_doi 10.1039/c7dt04350c
_journal_volume 47
_journal_year 2018
_chemical_formula_moiety 'C26 H22 B N '
_chemical_formula_sum 'C26 H22 B N'
_chemical_formula_weight 359.25
_space_group_crystal_system monoclinic
_space_group_IT_number 14
_space_group_name_Hall '-P 2ybc'
_space_group_name_H-M_alt 'P 1 21/c 1'
_symmetry_space_group_name_Hall '-P 2ybc'
_symmetry_space_group_name_H-M 'P 1 21/c 1'
_atom_sites_solution_hydrogens geom
_audit_creation_method SHELXL-2014/7
_audit_update_record
;
2017-11-08 deposited with the CCDC.
2017-12-07 downloaded from the CCDC.
;
_cell_angle_alpha 90
_cell_angle_beta 94.8090(10)
_cell_angle_gamma 90
_cell_formula_units_Z 4
_cell_length_a 7.58320(10)
_cell_length_b 20.8464(3)
_cell_length_c 12.6521(2)
_cell_measurement_reflns_used 9893
_cell_measurement_temperature 173(2)
_cell_measurement_theta_max 71.72
_cell_measurement_theta_min 4.10
_cell_volume 1993.03(5)
_computing_cell_refinement 'Bruker SAINT'
_computing_data_collection 'Bruker APEX2'
_computing_data_reduction 'Bruker SAINT'
_computing_molecular_graphics 'Bruker SHELXTL'
_computing_publication_material 'LinXTL v. 5.9.1 (Spasyuk, 2009)'
_computing_structure_refinement 'SHELXL-97 (Sheldrick, 2008)'
_computing_structure_solution 'SHELXS-97 (Sheldrick, 2008)'
_diffrn_ambient_temperature 173(2)
_diffrn_measured_fraction_theta_full 1.000
_diffrn_measured_fraction_theta_max 1.000
_diffrn_measurement_device_type 'Bruker APEX-II CCD'
_diffrn_measurement_method '\f and \w scans'
_diffrn_radiation_type CuK\a
_diffrn_radiation_wavelength 1.54178
_diffrn_reflns_av_R_equivalents 0.0350
_diffrn_reflns_av_unetI/netI 0.0192
_diffrn_reflns_Laue_measured_fraction_full 1.000
_diffrn_reflns_Laue_measured_fraction_max 1.000
_diffrn_reflns_limit_h_max 9
_diffrn_reflns_limit_h_min -9
_diffrn_reflns_limit_k_max 24
_diffrn_reflns_limit_k_min -22
_diffrn_reflns_limit_l_max 15
_diffrn_reflns_limit_l_min -15
_diffrn_reflns_number 25390
_diffrn_reflns_point_group_measured_fraction_full 1.000
_diffrn_reflns_point_group_measured_fraction_max 1.000
_diffrn_reflns_theta_full 67.497
_diffrn_reflns_theta_max 67.497
_diffrn_reflns_theta_min 4.098
_exptl_absorpt_coefficient_mu 0.515
_exptl_absorpt_correction_T_max 0.7535
_exptl_absorpt_correction_T_min 0.7094
_exptl_absorpt_correction_type multi-scan
_exptl_absorpt_process_details 'Sadabs (Sheldrick, 1996)'
_exptl_crystal_colour Yellow
_exptl_crystal_density_diffrn 1.197
_exptl_crystal_density_method 'not measured'
_exptl_crystal_description Block
_exptl_crystal_F_000 760
_exptl_crystal_size_max 0.18
_exptl_crystal_size_mid 0.16
_exptl_crystal_size_min 0.15
_refine_diff_density_max 0.293
_refine_diff_density_min -0.210
_refine_diff_density_rms 0.036
_refine_ls_extinction_method none
_refine_ls_goodness_of_fit_ref 1.033
_refine_ls_hydrogen_treatment constr
_refine_ls_matrix_type full
_refine_ls_number_parameters 254
_refine_ls_number_reflns 3583
_refine_ls_number_restraints 234
_refine_ls_restrained_S_all 1.009
_refine_ls_R_factor_all 0.0467
_refine_ls_R_factor_gt 0.0419
_refine_ls_shift/su_max 0.000
_refine_ls_shift/su_mean 0.000
_refine_ls_structure_factor_coef Fsqd
_refine_ls_weighting_details 'w=1/[\s^2^(Fo^2^)+(0.0740P)^2^+0.3510P] where P=(Fo^2^+2Fc^2^)/3'
_refine_ls_weighting_scheme calc
_refine_ls_wR_factor_gt 0.1125
_refine_ls_wR_factor_ref 0.1172
_reflns_Friedel_coverage 0.000
_reflns_number_gt 3162
_reflns_number_total 3583
_reflns_threshold_expression 'I > 2\s(I)'
_cod_data_source_file c7dt04350c3.cif
_cod_data_source_block CGMM170807001_0m
_cod_depositor_comments 'Adding full bibliography for 7045026--7045027.cif.'
_cod_database_code 7045026
_shelx_shelxl_version_number 2014/7
_shelx_space_group_comment
;
The symmetry employed for this shelxl refinement is uniquely defined
by the following loop, which should always be used as a source of
symmetry information in preference to the above space-group names.
They are only intended as comments.
;
_shelx_estimated_absorpt_t_min 0.913
_shelx_estimated_absorpt_t_max 0.927

loop_
_space_group_symop_operation_xyz
'x, y, z'
'-x, y+1/2, -z+1/2'
'-x, -y, -z'
'x, -y-1/2, z-1/2'

loop_
_atom_site_label
_atom_site_type_symbol
_atom_site_fract_x
_atom_site_fract_y
_atom_site_fract_z
_atom_site_U_iso_or_equiv
_atom_site_adp_type
_atom_site_occupancy
_atom_site_site_symmetry_order
_atom_site_calc_flag
_atom_site_refinement_flags_posn
_atom_site_refinement_flags_adp
N1 N 0.70439(13) 0.59221(5) 0.51959(8) 0.0296(2) Uani 1 1 d . U
C21 C 0.44140(16) 0.74246(6) 0.51008(10) 0.0291(3) Uani 1 1 d . U
C2 C 0.58019(16) 0.69293(6) 0.53478(10) 0.0294(3) Uani 1 1 d . U
C3 C 0.57383(16) 0.63172(6) 0.47857(10) 0.0301(3) Uani 1 1 d . U
C1 C 0.72008(16) 0.69447(6) 0.60939(9) 0.0294(3) Uani 1 1 d . U
C7 C 0.72671(17) 0.53398(6) 0.47782(10) 0.0331(3) Uani 1 1 d . U
H7 H 0.8172 0.5068 0.5089 0.040 Uiso 1 1 calc R U
C15 C 0.77760(16) 0.75166(6) 0.67177(10) 0.0302(3) Uani 1 1 d . U
C9 C 0.78644(17) 0.58564(6) 0.72563(10) 0.0308(3) Uani 1 1 d . U
C4 C 0.46035(17) 0.61159(7) 0.39235(10) 0.0347(3) Uani 1 1 d . U
H4 H 0.3664 0.6384 0.3645 0.042 Uiso 1 1 calc R U
C20 C 0.74862(17) 0.81444(6) 0.63480(11) 0.0353(3) Uani 1 1 d . U
H20 H 0.6854 0.8213 0.5677 0.042 Uiso 1 1 calc R U
C26 C 0.41105(17) 0.76962(7) 0.40966(10) 0.0341(3) Uani 1 1 d . U
H26 H 0.4793 0.7562 0.3540 0.041 Uiso 1 1 calc R U
C8 C 1.02670(17) 0.62651(6) 0.59311(10) 0.0344(3) Uani 1 1 d . U
H8A H 1.0404 0.6523 0.5295 0.052 Uiso 1 1 calc R U
H8B H 1.0663 0.5825 0.5813 0.052 Uiso 1 1 calc R U
H8C H 1.0982 0.6452 0.6536 0.052 Uiso 1 1 calc R U
C22 C 0.33825(17) 0.76313(7) 0.58984(10) 0.0350(3) Uani 1 1 d . U
H22 H 0.3566 0.7449 0.6587 0.042 Uiso 1 1 calc R U
C6 C 0.62159(18) 0.51276(7) 0.39110(11) 0.0369(3) Uani 1 1 d . U
H6 H 0.6410 0.4719 0.3611 0.044 Uiso 1 1 calc R U
C16 C 0.87475(19) 0.74395(7) 0.76975(11) 0.0380(3) Uani 1 1 d . U
H16 H 0.8981 0.7019 0.7965 0.046 Uiso 1 1 calc R U
C5 C 0.48661(19) 0.55222(7) 0.34821(11) 0.0383(3) Uani 1 1 d . U
H5 H 0.4123 0.5383 0.2884 0.046 Uiso 1 1 calc R U
C25 C 0.28170(19) 0.81620(7) 0.39040(11) 0.0400(3) Uani 1 1 d . U
H25 H 0.2620 0.8344 0.3216 0.048 Uiso 1 1 calc R U
C14 C 0.63741(19) 0.59646(7) 0.78094(11) 0.0387(3) Uani 1 1 d . U
H14 H 0.5533 0.6276 0.7546 0.046 Uiso 1 1 calc R U
C19 C 0.81047(18) 0.86661(7) 0.69434(12) 0.0403(3) Uani 1 1 d . U
H19 H 0.7876 0.9088 0.6684 0.048 Uiso 1 1 calc R U
C10 C 0.90398(19) 0.53897(7) 0.76853(11) 0.0390(3) Uani 1 1 d . U
H10 H 1.0075 0.5299 0.7338 0.047 Uiso 1 1 calc R U
C18 C 0.9055(2) 0.85785(7) 0.79151(12) 0.0428(3) Uani 1 1 d . U
H18 H 0.9480 0.8938 0.8322 0.051 Uiso 1 1 calc R U
C24 C 0.18119(18) 0.83639(7) 0.47034(12) 0.0416(3) Uani 1 1 d . U
H24 H 0.0931 0.8684 0.4568 0.050 Uiso 1 1 calc R U
C23 C 0.21000(18) 0.80955(7) 0.57022(12) 0.0411(3) Uani 1 1 d . U
H23 H 0.1413 0.8231 0.6255 0.049 Uiso 1 1 calc R U
C17 C 0.9378(2) 0.79641(7) 0.82878(12) 0.0449(4) Uani 1 1 d . U
H17 H 1.0036 0.7900 0.8952 0.054 Uiso 1 1 calc R U
C13 C 0.6076(2) 0.56345(7) 0.87306(13) 0.0481(4) Uani 1 1 d . U
H13 H 0.5054 0.5725 0.9090 0.058 Uiso 1 1 calc R U
C11 C 0.8744(2) 0.50529(8) 0.86031(12) 0.0459(4) Uani 1 1 d . U
H11 H 0.9570 0.4738 0.8869 0.055 Uiso 1 1 calc R U
C12 C 0.7266(2) 0.51737(7) 0.91261(12) 0.0467(4) Uani 1 1 d . U
H12 H 0.7063 0.4944 0.9752 0.056 Uiso 1 1 calc R U
B1 B 0.82055(19) 0.62575(7) 0.61775(11) 0.0296(3) Uani 1 1 d . U

loop_
_atom_site_aniso_label
_atom_site_aniso_U_11
_atom_site_aniso_U_22
_atom_site_aniso_U_33
_atom_site_aniso_U_23
_atom_site_aniso_U_13
_atom_site_aniso_U_12
N1 0.0297(5) 0.0301(5) 0.0290(5) -0.0002(4) 0.0023(4) -0.0006(4)
C21 0.0260(6) 0.0293(6) 0.0314(6) 0.0006(5) -0.0007(5) -0.0036(5)
C2 0.0292(6) 0.0307(6) 0.0284(6) 0.0027(5) 0.0030(5) -0.0011(5)
C3 0.0286(6) 0.0328(6) 0.0290(6) 0.0028(5) 0.0035(5) -0.0021(5)
C1 0.0307(6) 0.0303(7) 0.0274(6) 0.0026(5) 0.0028(5) 0.0002(5)
C7 0.0331(6) 0.0307(7) 0.0360(7) -0.0018(5) 0.0051(5) -0.0003(5)
C15 0.0277(6) 0.0308(6) 0.0322(6) -0.0013(5) 0.0027(5) 0.0018(5)
C9 0.0345(6) 0.0270(6) 0.0301(6) -0.0023(5) -0.0014(5) -0.0008(5)
C4 0.0323(7) 0.0375(7) 0.0335(7) 0.0008(5) -0.0016(5) -0.0027(5)
C20 0.0290(6) 0.0340(7) 0.0425(7) 0.0028(5) 0.0003(5) 0.0006(5)
C26 0.0318(7) 0.0380(7) 0.0320(7) 0.0031(5) 0.0008(5) 0.0000(5)
C8 0.0338(7) 0.0360(7) 0.0328(7) 0.0013(5) -0.0005(5) 0.0006(5)
C22 0.0325(7) 0.0390(7) 0.0333(7) 0.0017(5) 0.0027(5) -0.0014(5)
C6 0.0386(7) 0.0345(7) 0.0380(7) -0.0070(5) 0.0058(6) -0.0052(5)
C16 0.0444(8) 0.0344(7) 0.0340(7) -0.0024(5) -0.0028(6) 0.0030(6)
C5 0.0391(7) 0.0415(7) 0.0338(7) -0.0043(5) -0.0005(5) -0.0094(6)
C25 0.0373(7) 0.0398(8) 0.0412(7) 0.0087(6) -0.0063(6) -0.0004(6)
C14 0.0435(8) 0.0320(7) 0.0411(7) 0.0032(5) 0.0072(6) 0.0068(5)
C19 0.0353(7) 0.0294(7) 0.0567(9) -0.0011(6) 0.0070(6) 0.0013(5)
C10 0.0377(7) 0.0406(7) 0.0383(7) 0.0035(6) 0.0000(6) 0.0048(6)
C18 0.0429(8) 0.0369(7) 0.0491(8) -0.0158(6) 0.0056(6) -0.0009(6)
C24 0.0306(7) 0.0368(7) 0.0557(9) 0.0003(6) -0.0059(6) 0.0053(5)
C23 0.0322(7) 0.0450(8) 0.0467(8) -0.0065(6) 0.0070(6) 0.0023(6)
C17 0.0534(9) 0.0432(8) 0.0366(7) -0.0096(6) -0.0054(6) 0.0023(6)
C13 0.0587(9) 0.0423(8) 0.0456(8) 0.0035(6) 0.0184(7) 0.0046(7)
C11 0.0506(8) 0.0434(8) 0.0424(8) 0.0105(6) -0.0046(6) 0.0073(6)
C12 0.0632(10) 0.0421(8) 0.0351(7) 0.0088(6) 0.0049(7) -0.0013(7)
B1 0.0316(7) 0.0277(7) 0.0289(7) -0.0015(5) -0.0011(5) 0.0001(5)

loop_
_atom_type_symbol
_atom_type_description
_atom_type_scat_dispersion_real
_atom_type_scat_dispersion_imag
_atom_type_scat_source
C C 0.0181 0.0091 'International Tables Vol C Tables 4.2.6.8 and 6.1.1.4'
H H 0.0000 0.0000 'International Tables Vol C Tables 4.2.6.8 and 6.1.1.4'
B B 0.0090 0.0039 'International Tables Vol C Tables 4.2.6.8 and 6.1.1.4'
N N 0.0311 0.0180 'International Tables Vol C Tables 4.2.6.8 and 6.1.1.4'
Cl Cl 0.3639 0.7018 'International Tables Vol C Tables 4.2.6.8 and 6.1.1.4'

loop_
_geom_angle_atom_site_label_1
_geom_angle_atom_site_label_2
_geom_angle_atom_site_label_3
_geom_angle
C7 N1 C3 120.74(11)
C7 N1 B1 127.93(11)
C3 N1 B1 111.32(10)
C26 C21 C22 118.33(12)
C26 C21 C2 122.23(11)
C22 C21 C2 119.44(11)
C1 C2 C3 110.54(11)
C1 C2 C21 128.75(11)
C3 C2 C21 120.67(11)
N1 C3 C4 119.89(12)
N1 C3 C2 110.55(11)
C4 C3 C2 129.54(12)
C2 C1 C15 124.67(11)
C2 C1 B1 111.05(11)
C15 C1 B1 124.24(11)
N1 C7 C6 121.49(12)
N1 C7 H7 119.3
C6 C7 H7 119.3
C16 C15 C20 117.38(12)
C16 C15 C1 119.47(11)
C20 C15 C1 123.04(12)
C14 C9 C10 115.73(12)
C14 C9 B1 121.70(11)
C10 C9 B1 122.56(12)
C5 C4 C3 119.06(12)
C5 C4 H4 120.5
C3 C4 H4 120.5
C19 C20 C15 121.09(13)
C19 C20 H20 119.5
C15 C20 H20 119.5
C25 C26 C21 120.35(13)
C25 C26 H26 119.8
C21 C26 H26 119.8
B1 C8 H8A 109.5
B1 C8 H8B 109.5
H8A C8 H8B 109.5
B1 C8 H8C 109.5
H8A C8 H8C 109.5
H8B C8 H8C 109.5
C23 C22 C21 121.05(12)
C23 C22 H22 119.5
C21 C22 H22 119.5
C7 C6 C5 118.75(12)
C7 C6 H6 120.6
C5 C6 H6 120.6
C17 C16 C15 121.31(13)
C17 C16 H16 119.3
C15 C16 H16 119.3
C4 C5 C6 120.02(12)
C4 C5 H5 120.0
C6 C5 H5 120.0
C24 C25 C26 120.65(13)
C24 C25 H25 119.7
C26 C25 H25 119.7
C13 C14 C9 122.41(13)
C13 C14 H14 118.8
C9 C14 H14 118.8
C20 C19 C18 120.52(13)
C20 C19 H19 119.7
C18 C19 H19 119.7
C11 C10 C9 122.23(14)
C11 C10 H10 118.9
C9 C10 H10 118.9
C17 C18 C19 119.38(13)
C17 C18 H18 120.3
C19 C18 H18 120.3
C25 C24 C23 119.41(13)
C25 C24 H24 120.3
C23 C24 H24 120.3
C22 C23 C24 120.22(13)
C22 C23 H23 119.9
C24 C23 H23 119.9
C18 C17 C16 120.31(14)
C18 C17 H17 119.8
C16 C17 H17 119.8
C12 C13 C14 120.08(14)
C12 C13 H13 120.0
C14 C13 H13 120.0
C12 C11 C10 120.35(14)
C12 C11 H11 119.8
C10 C11 H11 119.8
C11 C12 C13 119.20(14)
C11 C12 H12 120.4
C13 C12 H12 120.4
C8 B1 N1 109.16(10)
C8 B1 C1 115.76(11)
N1 B1 C1 96.26(9)
C8 B1 C9 112.79(11)
N1 B1 C9 107.73(10)
C1 B1 C9 113.50(10)

loop_
_geom_bond_atom_site_label_1
_geom_bond_atom_site_label_2
_geom_bond_distance
N1 C7 1.3404(17)
N1 C3 1.3571(16)
N1 B1 1.6198(16)
C21 C26 1.3924(18)
C21 C22 1.3957(18)
C21 C2 1.4888(17)
C2 C1 1.3599(18)
C2 C3 1.4596(18)
C3 C4 1.3962(18)
C1 C15 1.4754(18)
C1 B1 1.6218(18)
C7 C6 1.3742(19)
C7 H7 0.9500
C15 C16 1.3971(18)
C15 C20 1.4011(18)
C9 C14 1.3966(19)
C9 C10 1.3981(18)
C9 B1 1.6396(18)
C4 C5 1.379(2)
C4 H4 0.9500
C20 C19 1.382(2)
C20 H20 0.9500
C26 C25 1.3873(19)
C26 H26 0.9500
C8 B1 1.6196(19)
C8 H8A 0.9800
C8 H8B 0.9800
C8 H8C 0.9800
C22 C23 1.380(2)
C22 H22 0.9500
C6 C5 1.388(2)
C6 H6 0.9500
C16 C17 1.387(2)
C16 H16 0.9500
C5 H5 0.9500
C25 C24 1.382(2)
C25 H25 0.9500
C14 C13 1.388(2)
C14 H14 0.9500
C19 C18 1.384(2)
C19 H19 0.9500
C10 C11 1.391(2)
C10 H10 0.9500
C18 C17 1.380(2)
C18 H18 0.9500
C24 C23 1.383(2)
C24 H24 0.9500
C23 H23 0.9500
C17 H17 0.9500
C13 C12 1.383(2)
C13 H13 0.9500
C11 C12 1.372(2)
C11 H11 0.9500
C12 H12 0.9500

loop_
_geom_torsion_atom_site_label_1
_geom_torsion_atom_site_label_2
_geom_torsion_atom_site_label_3
_geom_torsion_atom_site_label_4
_geom_torsion
C26 C21 C2 C1 122.00(15)
C22 C21 C2 C1 -57.50(18)
C26 C21 C2 C3 -60.58(17)
C22 C21 C2 C3 119.93(13)
C7 N1 C3 C4 0.42(18)
B1 N1 C3 C4 179.31(11)
C7 N1 C3 C2 -177.98(11)
B1 N1 C3 C2 0.91(14)
C1 C2 C3 N1 2.79(14)
C21 C2 C3 N1 -175.07(10)
C1 C2 C3 C4 -175.41(12)
C21 C2 C3 C4 6.7(2)
C3 C2 C1 C15 172.56(11)
C21 C2 C1 C15 -9.8(2)
C3 C2 C1 B1 -5.25(14)
C21 C2 C1 B1 172.39(12)
C3 N1 C7 C6 1.45(19)
B1 N1 C7 C6 -177.24(12)
C2 C1 C15 C16 156.34(13)
B1 C1 C15 C16 -26.14(18)
C2 C1 C15 C20 -27.57(19)
B1 C1 C15 C20 149.95(13)
N1 C3 C4 C5 -1.90(19)
C2 C3 C4 C5 176.16(12)
C16 C15 C20 C19 -1.5(2)
C1 C15 C20 C19 -177.62(12)
C22 C21 C26 C25 0.27(19)
C2 C21 C26 C25 -179.23(12)
C26 C21 C22 C23 -0.37(19)
C2 C21 C22 C23 179.14(12)
N1 C7 C6 C5 -1.8(2)
C20 C15 C16 C17 0.9(2)
C1 C15 C16 C17 177.21(13)
C3 C4 C5 C6 1.6(2)
C7 C6 C5 C4 0.2(2)
C21 C26 C25 C24 0.0(2)
C10 C9 C14 C13 0.4(2)
B1 C9 C14 C13 -179.23(13)
C15 C20 C19 C18 1.1(2)
C14 C9 C10 C11 0.1(2)
B1 C9 C10 C11 179.78(13)
C20 C19 C18 C17 -0.1(2)
C26 C25 C24 C23 -0.2(2)
C21 C22 C23 C24 0.2(2)
C25 C24 C23 C22 0.1(2)
C19 C18 C17 C16 -0.4(2)
C15 C16 C17 C18 0.0(2)
C9 C14 C13 C12 -0.8(2)
C9 C10 C11 C12 -0.3(2)
C10 C11 C12 C13 -0.1(2)
C14 C13 C12 C11 0.6(2)
C7 N1 B1 C8 55.25(16)
C3 N1 B1 C8 -123.54(11)
C7 N1 B1 C1 175.31(12)
C3 N1 B1 C1 -3.48(12)
C7 N1 B1 C9 -67.55(15)
C3 N1 B1 C9 113.66(11)
C2 C1 B1 C8 119.97(12)
C15 C1 B1 C8 -57.84(16)
C2 C1 B1 N1 5.16(12)
C15 C1 B1 N1 -172.65(11)
C2 C1 B1 C9 -107.28(12)
C15 C1 B1 C9 74.90(15)
C14 C9 B1 C8 157.76(12)
C10 C9 B1 C8 -21.85(17)
C14 C9 B1 N1 -81.69(14)
C10 C9 B1 N1 98.69(14)
C14 C9 B1 C1 23.60(17)
C10 C9 B1 C1 -156.01(12)
